data_1569022
loop_
_publ_author_name
'Lease, Nicholas'
'Spielvogel, Kyle D.'
'Davis, Jack V.'
'Tisdale, Jeremy T.'
'Klamborowski, Lisa M.'
'Cawkwell, M. J.'
'Manner, Virginia W.'

_publ_section_title
;
 Halogenated PETN derivatives: interplay between physical and chemical
 factors in explosive sensitivity.
;
_journal_issue 25
_journal_name_full 'Chemical science'
_journal_page_first 7044
_journal_page_last 7056
_journal_paper_doi 10.1039/d3sc01627g
_journal_volume 14
_journal_year 2023
_chemical_formula_moiety 'C5 H8 Br3 N O3'
_chemical_formula_sum 'C5 H8 Br3 N O3'
_chemical_formula_weight 369.85
_space_group_crystal_system monoclinic
_space_group_IT_number 4
_space_group_name_Hall 'P 2yb'
_space_group_name_H-M_alt 'P 1 21 1'
_atom_sites_solution_hydrogens geom
_atom_sites_solution_primary dual
_audit_creation_date 2022-09-22
_audit_creation_method
;
Olex2 1.5
(compiled 2022.04.07 svn.rca3783a0 for OlexSys, GUI svn.r6498)
;
_audit_update_record
;
2023-03-27 deposited with the CCDC.	2023-05-03 downloaded from the CCDC.
;
_cell_angle_alpha 90
_cell_angle_beta 118.747(2)
_cell_angle_gamma 90
_cell_formula_units_Z 2
_cell_length_a 7.0321(3)
_cell_length_b 11.3862(5)
_cell_length_c 7.2912(3)
_cell_measurement_reflns_used 3322
_cell_measurement_temperature 296.00
_cell_measurement_theta_max 25.68
_cell_measurement_theta_min 3.187
_cell_volume 511.85(4)
_computing_molecular_graphics 'Olex2 1.5 (Dolomanov et al., 2009)'
_computing_publication_material 'Olex2 1.5 (Dolomanov et al., 2009)'
_computing_structure_refinement 'SHELXL 2018/3 (Sheldrick, 2015)'
_computing_structure_solution 'SHELXT 2018/2 (Sheldrick, 2018)'
_diffrn_ambient_temperature 296.00
_diffrn_measured_fraction_theta_full 0.984
_diffrn_measured_fraction_theta_max 0.991
_diffrn_measurement_device_type 'Bruker D8 Venture Duo'
_diffrn_measurement_method 'Phi and Omega Scans'
_diffrn_radiation_type MoK\a
_diffrn_radiation_wavelength 0.71073
_diffrn_reflns_av_R_equivalents 0.0819
_diffrn_reflns_av_unetI/netI 0.0726
_diffrn_reflns_Laue_measured_fraction_full 0.984
_diffrn_reflns_Laue_measured_fraction_max 0.991
_diffrn_reflns_limit_h_max 10
_diffrn_reflns_limit_h_min -10
_diffrn_reflns_limit_k_max 16
_diffrn_reflns_limit_k_min -16
_diffrn_reflns_limit_l_max 10
_diffrn_reflns_limit_l_min -10
_diffrn_reflns_number 17964
_diffrn_reflns_point_group_measured_fraction_full 0.983
_diffrn_reflns_point_group_measured_fraction_max 0.991
_diffrn_reflns_theta_full 25.242
_diffrn_reflns_theta_max 31.505
_diffrn_reflns_theta_min 3.187
_exptl_absorpt_coefficient_mu 11.792
_exptl_absorpt_correction_T_max 0.748
_exptl_absorpt_correction_T_min 0.585
_exptl_absorpt_correction_type multi-scan
_exptl_absorpt_process_details
;
SADABS-2014/5 (Bruker,2014) was used for absorption correction.
wR2(int) was 0.105 before and 0.0658 after correction.
The Ratio of minimum to maximum transmission is 0.7829.
The \l/2 correction factor is 0.00150.
;
_exptl_crystal_colour colourless
_exptl_crystal_density_diffrn 2.400
_exptl_crystal_description plate-like
_exptl_crystal_F_000 348
_exptl_crystal_recrystallization_method 'Re-crystallisation from solvent: Ethanol'
_exptl_crystal_size_max 0.053
_exptl_crystal_size_mid 0.051
_exptl_crystal_size_min 0.046
_refine_diff_density_max 0.353
_refine_diff_density_min -0.395
_refine_diff_density_rms 0.078
_refine_ls_abs_structure_details
;
 Flack x determined using 800 quotients [(I+)-(I-)]/[(I+)+(I-)]
 (Parsons, Flack and Wagner, Acta Cryst. B69 (2013) 249-259).
;
_refine_ls_abs_structure_Flack -0.007(13)
_refine_ls_extinction_method none
_refine_ls_goodness_of_fit_ref 1.013
_refine_ls_hydrogen_treatment constr
_refine_ls_matrix_type full
_refine_ls_number_parameters 109
_refine_ls_number_reflns 3376
_refine_ls_number_restraints 1
_refine_ls_restrained_S_all 1.012
_refine_ls_R_factor_all 0.0881
_refine_ls_R_factor_gt 0.0355
_refine_ls_shift/su_max 0.001
_refine_ls_shift/su_mean 0.000
_refine_ls_structure_factor_coef Fsqd
_refine_ls_weighting_details 'w=1/[\s^2^(Fo^2^)+(0.0126P)^2^] where P=(Fo^2^+2Fc^2^)/3'
_refine_ls_weighting_scheme calc
_refine_ls_wR_factor_gt 0.0577
_refine_ls_wR_factor_ref 0.0672
_reflns_Friedel_coverage 0.914
_reflns_Friedel_fraction_full 0.982
_reflns_Friedel_fraction_max 0.990
_reflns_number_gt 2125
_reflns_number_total 3376
_reflns_threshold_expression 'I > 2\s(I)'
_cod_data_source_file d3sc01627g2.cif
_cod_data_source_block mo_petn_br3_c_0m
_cod_depositor_comments 'Adding full bibliography for 1569019--1569028.cif.'
_cod_database_code 1569022
_shelx_shelxl_version_number 2018/3
_shelx_space_group_comment
;
The symmetry employed for this shelxl refinement is uniquely defined
by the following loop, which should always be used as a source of
symmetry information in preference to the above space-group names.
They are only intended as comments.
;
_shelx_estimated_absorpt_t_max 0.590
_shelx_estimated_absorpt_t_min 0.590
_olex2_refinement_description
;
1. Fixed Uiso
 At 1.2 times of:
  All C(H,H) groups
2.a Secondary CH2 refined with riding coordinates:
 C3(H3A,H3B), C4(H4A,H4B), C1(H1A,H1B), C2(H2A,H2B)
;
_olex2_submission_special_instructions 'No special instructions were received'

loop_
_space_group_symop_operation_xyz
'x, y, z'
'-x, y+1/2, -z'

loop_
_atom_site_label
_atom_site_type_symbol
_atom_site_fract_x
_atom_site_fract_y
_atom_site_fract_z
_atom_site_U_iso_or_equiv
_atom_site_adp_type
_atom_site_occupancy
_atom_site_site_symmetry_order
_atom_site_calc_flag
_atom_site_refinement_flags_posn
_atom_site_refinement_flags_adp
_atom_site_refinement_flags_occupancy
_atom_site_disorder_assembly
_atom_site_disorder_group
Br1 Br 0.29687(11) 0.63868(6) 0.28233(9) 0.05653(19) Uani 1 1 d . . . . .
Br2 Br 0.78045(11) 0.77123(4) 0.85138(10) 0.0596(2) Uani 1 1 d . . . . .
Br3 Br 0.73303(11) 0.46337(6) 1.14301(11) 0.0613(2) Uani 1 1 d . . . . .
O1 O 0.2939(6) 0.3875(3) 0.6399(7) 0.0477(10) Uani 1 1 d . . . . .
O2 O -0.0322(7) 0.3888(4) 0.6218(7) 0.0545(11) Uani 1 1 d . . . . .
O3 O 0.0979(8) 0.2301(4) 0.5595(9) 0.0704(14) Uani 1 1 d . . . . .
C5 C 0.5163(9) 0.5581(4) 0.7194(9) 0.0350(10) Uani 1 1 d . . . . .
N1 N 0.1037(8) 0.3317(4) 0.6047(7) 0.0466(11) Uani 1 1 d . . . . .
C3 C 0.7102(9) 0.4848(5) 0.8687(9) 0.0415(13) Uani 1 1 d . . . . .
H3A H 0.841636 0.522298 0.885708 0.050 Uiso 1 1 calc R U . . .
H3B H 0.700612 0.408261 0.806401 0.050 Uiso 1 1 calc R U . . .
C4 C 0.2994(9) 0.5101(4) 0.6932(9) 0.0398(12) Uani 1 1 d . . . . .
H4A H 0.292499 0.518724 0.822234 0.048 Uiso 1 1 calc R U . . .
H4B H 0.178073 0.551838 0.582816 0.048 Uiso 1 1 calc R U . . .
C1 C 0.5279(9) 0.5529(5) 0.5136(9) 0.0419(12) Uani 1 1 d . . . . .
H1A H 0.522294 0.471327 0.472955 0.050 Uiso 1 1 calc R U . . .
H1B H 0.666468 0.584526 0.538709 0.050 Uiso 1 1 calc R U . . .
C2 C 0.5228(10) 0.6827(4) 0.7974(9) 0.0456(14) Uani 1 1 d . . . . .
H2A H 0.512712 0.679183 0.925331 0.055 Uiso 1 1 calc R U . . .
H2B H 0.396429 0.724669 0.694295 0.055 Uiso 1 1 calc R U . . .

loop_
_atom_site_aniso_label
_atom_site_aniso_U_11
_atom_site_aniso_U_22
_atom_site_aniso_U_33
_atom_site_aniso_U_23
_atom_site_aniso_U_13
_atom_site_aniso_U_12
Br1 0.0539(4) 0.0593(4) 0.0500(3) 0.0127(3) 0.0199(3) 0.0095(3)
Br2 0.0635(4) 0.0456(3) 0.0583(4) -0.0027(3) 0.0202(3) -0.0149(3)
Br3 0.0637(5) 0.0727(5) 0.0463(4) 0.0117(3) 0.0255(3) -0.0002(3)
O1 0.039(2) 0.041(2) 0.072(3) -0.0064(18) 0.034(2) -0.0058(17)
O2 0.045(3) 0.064(3) 0.063(3) 0.008(2) 0.034(2) 0.003(2)
O3 0.071(3) 0.045(2) 0.112(4) -0.016(3) 0.058(3) -0.017(2)
C5 0.033(3) 0.033(2) 0.039(3) -0.0015(19) 0.017(2) 0.0003(19)
N1 0.049(3) 0.048(3) 0.050(3) 0.001(2) 0.029(2) -0.007(2)
C3 0.041(3) 0.041(3) 0.045(3) 0.004(2) 0.022(3) 0.006(2)
C4 0.041(3) 0.037(3) 0.049(3) -0.003(2) 0.027(2) 0.002(2)
C1 0.037(3) 0.044(3) 0.046(3) 0.002(2) 0.020(2) 0.005(2)
C2 0.050(4) 0.035(3) 0.052(4) -0.005(2) 0.025(3) 0.000(2)

loop_
_atom_type_symbol
_atom_type_description
_atom_type_scat_dispersion_real
_atom_type_scat_dispersion_imag
_atom_type_scat_source
C C 0.0033 0.0016 'International Tables Vol C Tables 4.2.6.8 and 6.1.1.4'
H H 0.0000 0.0000 'International Tables Vol C Tables 4.2.6.8 and 6.1.1.4'
Br Br -0.2901 2.4595 'International Tables Vol C Tables 4.2.6.8 and 6.1.1.4'
N N 0.0061 0.0033 'International Tables Vol C Tables 4.2.6.8 and 6.1.1.4'
O O 0.0106 0.0060 'International Tables Vol C Tables 4.2.6.8 and 6.1.1.4'

loop_
_geom_angle_atom_site_label_1
_geom_angle_atom_site_label_2
_geom_angle_atom_site_label_3
_geom_angle
_geom_angle_site_symmetry_1
_geom_angle_site_symmetry_3
_geom_angle_publ_flag
N1 O1 C4 113.0(4) . . ?
C3 C5 C4 112.8(5) . . ?
C3 C5 C1 103.1(4) . . ?
C1 C5 C4 112.2(4) . . ?
C2 C5 C3 112.9(4) . . ?
C2 C5 C4 103.1(4) . . ?
C2 C5 C1 113.2(5) . . ?
O2 N1 O1 118.2(5) . . ?
O3 N1 O1 113.3(5) . . ?
O3 N1 O2 128.5(5) . . ?
Br3 C3 H3A 108.7 . . ?
Br3 C3 H3B 108.7 . . ?
C5 C3 Br3 114.0(4) . . ?
C5 C3 H3A 108.7 . . ?
C5 C3 H3B 108.7 . . ?
H3A C3 H3B 107.6 . . ?
O1 C4 C5 105.8(4) . . ?
O1 C4 H4A 110.6 . . ?
O1 C4 H4B 110.6 . . ?
C5 C4 H4A 110.6 . . ?
C5 C4 H4B 110.6 . . ?
H4A C4 H4B 108.7 . . ?
Br1 C1 H1A 108.7 . . ?
Br1 C1 H1B 108.7 . . ?
C5 C1 Br1 114.2(4) . . ?
C5 C1 H1A 108.7 . . ?
C5 C1 H1B 108.7 . . ?
H1A C1 H1B 107.6 . . ?
Br2 C2 H2A 108.6 . . ?
Br2 C2 H2B 108.6 . . ?
C5 C2 Br2 114.7(4) . . ?
C5 C2 H2A 108.6 . . ?
C5 C2 H2B 108.6 . . ?
H2A C2 H2B 107.6 . . ?

loop_
_geom_bond_atom_site_label_1
_geom_bond_atom_site_label_2
_geom_bond_distance
_geom_bond_site_symmetry_2
_geom_bond_publ_flag
Br1 C1 1.950(5) . ?
Br2 C2 1.941(6) . ?
Br3 C3 1.944(6) . ?
O1 N1 1.389(6) . ?
O1 C4 1.444(6) . ?
O2 N1 1.211(6) . ?
O3 N1 1.198(6) . ?
C5 C3 1.521(7) . ?
C5 C4 1.544(8) . ?
C5 C1 1.542(8) . ?
C5 C2 1.520(7) . ?
C3 H3A 0.9700 . ?
C3 H3B 0.9700 . ?
C4 H4A 0.9700 . ?
C4 H4B 0.9700 . ?
C1 H1A 0.9700 . ?
C1 H1B 0.9700 . ?
C2 H2A 0.9700 . ?
C2 H2B 0.9700 . ?

loop_
_geom_torsion_atom_site_label_1
_geom_torsion_atom_site_label_2
_geom_torsion_atom_site_label_3
_geom_torsion_atom_site_label_4
_geom_torsion
_geom_torsion_site_symmetry_1
_geom_torsion_site_symmetry_2
_geom_torsion_site_symmetry_3
_geom_torsion_site_symmetry_4
_geom_torsion_publ_flag
N1 O1 C4 C5 -178.2(4) . . . . ?
C3 C5 C4 O1 -52.1(6) . . . . ?
C3 C5 C1 Br1 179.6(4) . . . . ?
C3 C5 C2 Br2 57.4(6) . . . . ?
C4 O1 N1 O2 -0.1(7) . . . . ?
C4 O1 N1 O3 179.7(5) . . . . ?
C4 C5 C3 Br3 -54.6(5) . . . . ?
C4 C5 C1 Br1 58.0(5) . . . . ?
C4 C5 C2 Br2 179.4(4) . . . . ?
C1 C5 C3 Br3 -175.8(3) . . . . ?
C1 C5 C4 O1 63.7(5) . . . . ?
C1 C5 C2 Br2 -59.2(5) . . . . ?
C2 C5 C3 Br3 61.7(6) . . . . ?
C2 C5 C4 O1 -174.2(4) . . . . ?
C2 C5 C1 Br1 -58.1(5) . . . . ?
